data_1553211
loop_
_publ_author_name
'Ma, Can-Liang'
'Li, Xiao-Hua'
'Yu, Xiao-Long'
'Zhu, Xiao-Long'
'Hu, Yong-Zhou'
'Dong, Xiao-Wu'
'Tan, Bin'
'Liu, Xin-Yuan'

_publ_section_title
;
 Gold-catalyzed tandem synthesis of bioactive spiro-dipyrroloquinolines
 and its application in the one-step synthesis of incargranine B aglycone
 and seneciobipyrrolidine (I)
;
_journal_issue 3
_journal_name_full 'Organic Chemistry Frontiers'
_journal_page_first 324
_journal_paper_doi 10.1039/C5QO00354G
_journal_volume 3
_journal_year 2016
_chemical_formula_moiety 'C20 H22 N2'
_chemical_formula_sum 'C20 H22 N2'
_chemical_formula_weight 290.39
_space_group_crystal_system triclinic
_space_group_IT_number 2
_space_group_name_Hall '-P 1'
_space_group_name_H-M_alt 'P -1'
_atom_sites_solution_hydrogens geom
_audit_creation_method SHELXL-2013
_audit_update_record
;
2014-07-14 deposited with the CCDC.
2016-01-06 downloaded from the CCDC.
;
_cell_angle_alpha 77.721(6)
_cell_angle_beta 79.566(6)
_cell_angle_gamma 69.529(5)
_cell_formula_units_Z 2
_cell_length_a 7.49870(10)
_cell_length_b 7.90730(10)
_cell_length_c 14.5997(10)
_cell_measurement_reflns_used 9997
_cell_measurement_temperature 295(2)
_cell_measurement_theta_max 68.20
_cell_measurement_theta_min 6.70
_cell_volume 787.06(6)
_computing_cell_refinement 'CrystalClear-SM Auto 2.0 r4'
_computing_data_collection 'CrystalClear-SM 2.0 r4 (Rigaku, 2009)'
_computing_data_reduction 'CrystalClear-SM Auto 2.0 r4'
_computing_molecular_graphics 'CrystalStructure 4.0'
_computing_publication_material 'CrystalStructure 4.0 (Rigaku, 2009)'
_computing_structure_refinement 'SHELXL-2013 (Sheldrick, 2013)'
_computing_structure_solution 'SHELXS97 (Sheldrick, 1997)'
_diffrn_ambient_temperature 295(2)
_diffrn_measured_fraction_theta_full 0.971
_diffrn_measured_fraction_theta_max 0.966
_diffrn_measurement_device_type 'Rigaku Saturn944+ CCD'
_diffrn_measurement_method \w
_diffrn_radiation_type CuK\a
_diffrn_radiation_wavelength 1.54178
_diffrn_reflns_av_R_equivalents 0.0303
_diffrn_reflns_av_unetI/netI 0.0266
_diffrn_reflns_Laue_measured_fraction_full 0.971
_diffrn_reflns_Laue_measured_fraction_max 0.966
_diffrn_reflns_limit_h_max 8
_diffrn_reflns_limit_h_min -8
_diffrn_reflns_limit_k_max 9
_diffrn_reflns_limit_k_min -9
_diffrn_reflns_limit_l_max 17
_diffrn_reflns_limit_l_min -17
_diffrn_reflns_number 11432
_diffrn_reflns_point_group_measured_fraction_full 0.971
_diffrn_reflns_point_group_measured_fraction_max 0.966
_diffrn_reflns_theta_full 67.679
_diffrn_reflns_theta_max 68.220
_diffrn_reflns_theta_min 6.738
_exptl_absorpt_coefficient_mu 0.548
_exptl_absorpt_correction_T_max 0.951
_exptl_absorpt_correction_T_min 0.829
_exptl_absorpt_correction_type multi-scan
_exptl_absorpt_process_details 'Jacobson, R. (1998) Private communication'
_exptl_crystal_colour colorless
_exptl_crystal_density_diffrn 1.225
_exptl_crystal_description block
_exptl_crystal_F_000 312
_exptl_crystal_size_max 0.200
_exptl_crystal_size_mid 0.200
_exptl_crystal_size_min 0.100
_refine_diff_density_max 0.395
_refine_diff_density_min -0.469
_refine_diff_density_rms 0.132
_refine_ls_extinction_method none
_refine_ls_goodness_of_fit_ref 1.217
_refine_ls_hydrogen_treatment constr
_refine_ls_matrix_type full
_refine_ls_number_parameters 199
_refine_ls_number_reflns 2784
_refine_ls_number_restraints 0
_refine_ls_restrained_S_all 1.217
_refine_ls_R_factor_all 0.0657
_refine_ls_R_factor_gt 0.0560
_refine_ls_shift/su_max 0.001
_refine_ls_shift/su_mean 0.000
_refine_ls_structure_factor_coef Fsqd
_refine_ls_weighting_details
;
 w=1/[\s^2^(Fo^2^)+(0.0851P)^2^+0.1193P]
 where P=(Fo^2^+2Fc^2^)/3
;
_refine_ls_weighting_scheme calc
_refine_ls_wR_factor_gt 0.1397
_refine_ls_wR_factor_ref 0.1652
_reflns_Friedel_coverage 0.000
_reflns_number_gt 2268
_reflns_number_total 2784
_reflns_threshold_expression 'I > 2\s(I)'
_cod_data_source_file c5qo00354g2.cif
_cod_data_source_block shelx
_cod_database_code 1553211
_shelx_space_group_comment
;
The symmetry employed for this shelxl refinement is uniquely defined
by the following loop, which should always be used as a source of
symmetry information in preference to the above space-group names.
They are only intended as comments.
;
_shelx_estimated_absorpt_t_min 0.898
_shelx_estimated_absorpt_t_max 0.947
_shelxl_version_number 2013-2

loop_
_space_group_symop_operation_xyz
'x, y, z'
'-x, -y, -z'

loop_
_atom_site_label
_atom_site_type_symbol
_atom_site_fract_x
_atom_site_fract_y
_atom_site_fract_z
_atom_site_U_iso_or_equiv
_atom_site_adp_type
_atom_site_occupancy
_atom_site_site_symmetry_order
_atom_site_calc_flag
_atom_site_refinement_flags_posn
_atom_site_refinement_flags_adp
N1 N 0.2603(2) -0.0512(2) 0.16128(10) 0.0501(4) Uani 1 1 d . .
N2 N -0.0511(2) 0.1812(2) 0.39161(10) 0.0518(4) Uani 1 1 d . .
C1 C -0.3427(3) 0.1753(4) 0.48221(16) 0.0793(7) Uani 1 1 d . .
H1A H -0.3341 0.0923 0.5418 0.095 Uiso 1 1 calc R U
H1B H -0.4695 0.2660 0.4834 0.095 Uiso 1 1 calc R U
C2 C -0.3047(3) 0.0710(3) 0.40057(15) 0.0669(6) Uani 1 1 d . .
H2A H -0.4219 0.0956 0.3735 0.080 Uiso 1 1 calc R U
H2B H -0.2516 -0.0596 0.4214 0.080 Uiso 1 1 calc R U
C3 C -0.1614(2) 0.1409(3) 0.32925(13) 0.0515(4) Uani 1 1 d . .
H3 H -0.2320 0.2567 0.2926 0.062 Uiso 1 1 calc R U
C4 C -0.0327(2) 0.0161(2) 0.26061(12) 0.0487(4) Uani 1 1 d . .
H4 H -0.0427 -0.1066 0.2827 0.058 Uiso 1 1 calc R U
C5 C 0.1787(2) 0.0022(2) 0.25336(11) 0.0423(4) Uani 1 1 d . .
H5 H 0.2393 -0.0975 0.3020 0.051 Uiso 1 1 calc R U
C6 C 0.4462(2) -0.1654(2) 0.14422(12) 0.0481(4) Uani 1 1 d . .
C7 C 0.5796(3) -0.2099(3) 0.20853(14) 0.0558(5) Uani 1 1 d . .
H7 H 0.5439 -0.1606 0.2641 0.067 Uiso 1 1 calc R U
C8 C 0.7637(3) -0.3262(3) 0.19028(17) 0.0660(6) Uani 1 1 d . .
H8 H 0.8502 -0.3550 0.2340 0.079 Uiso 1 1 calc R U
C9 C 0.8210(3) -0.4003(3) 0.10821(18) 0.0747(7) Uani 1 1 d . .
H9 H 0.9452 -0.4787 0.0964 0.090 Uiso 1 1 calc R U
C10 C 0.1112(3) -0.0316(3) 0.10400(13) 0.0558(5) Uani 1 1 d . .
H10A H 0.1078 -0.1503 0.0980 0.067 Uiso 1 1 calc R U
H10B H 0.1322 0.0356 0.0415 0.067 Uiso 1 1 calc R U
C11 C -0.0717(3) 0.0734(3) 0.15776(13) 0.0567(5) Uani 1 1 d . .
H11A H -0.1793 0.0409 0.1480 0.068 Uiso 1 1 calc R U
H11B H -0.0986 0.2042 0.1383 0.068 Uiso 1 1 calc R U
C12 C 0.2040(2) 0.1759(2) 0.26767(11) 0.0419(4) Uani 1 1 d . .
C13 C 0.0898(2) 0.2568(2) 0.34431(11) 0.0458(4) Uani 1 1 d . .
C14 C -0.1892(3) 0.2674(3) 0.46540(14) 0.0675(6) Uani 1 1 d . .
H14A H -0.2432 0.3981 0.4450 0.081 Uiso 1 1 calc R U
H14B H -0.1298 0.2468 0.5223 0.081 Uiso 1 1 calc R U
C15 C 0.1234(3) 0.4035(3) 0.36866(14) 0.0592(5) Uani 1 1 d . .
H15 H 0.0531 0.4545 0.4212 0.071 Uiso 1 1 calc R U
C16 C 0.2610(3) 0.4730(3) 0.31481(16) 0.0632(5) Uani 1 1 d . .
H16 H 0.2831 0.5702 0.3318 0.076 Uiso 1 1 calc R U
C17 C 0.3656(3) 0.4010(3) 0.23669(15) 0.0601(5) Uani 1 1 d . .
H17 H 0.4542 0.4521 0.1994 0.072 Uiso 1 1 calc R U
C18 C 0.3378(2) 0.2507(2) 0.21378(12) 0.0492(4) Uani 1 1 d . .
H18 H 0.4101 0.2001 0.1615 0.059 Uiso 1 1 calc R U
C19 C 0.5078(3) -0.2407(3) 0.06085(13) 0.0614(5) Uani 1 1 d . .
H19 H 0.4234 -0.2122 0.0161 0.074 Uiso 1 1 calc R U
C20 C 0.6924(3) -0.3567(3) 0.04447(16) 0.0751(6) Uani 1 1 d . .
H20 H 0.7303 -0.4062 -0.0110 0.090 Uiso 1 1 calc R U

loop_
_atom_site_aniso_label
_atom_site_aniso_U_11
_atom_site_aniso_U_22
_atom_site_aniso_U_33
_atom_site_aniso_U_23
_atom_site_aniso_U_13
_atom_site_aniso_U_12
N1 0.0490(8) 0.0588(9) 0.0462(8) -0.0173(7) -0.0063(6) -0.0166(7)
N2 0.0519(8) 0.0601(9) 0.0451(8) -0.0126(6) 0.0016(6) -0.0214(7)
C1 0.0609(13) 0.116(2) 0.0579(12) -0.0149(12) 0.0074(10) -0.0307(13)
C2 0.0533(11) 0.0837(14) 0.0632(12) -0.0044(10) 0.0018(9) -0.0301(10)
C3 0.0474(9) 0.0567(10) 0.0512(10) -0.0080(8) -0.0024(8) -0.0198(8)
C4 0.0487(9) 0.0514(10) 0.0509(9) -0.0074(8) -0.0052(7) -0.0231(8)
C5 0.0452(9) 0.0431(9) 0.0394(8) -0.0062(6) -0.0065(7) -0.0150(7)
C6 0.0517(10) 0.0431(9) 0.0495(9) -0.0074(7) 0.0005(7) -0.0185(7)
C7 0.0532(10) 0.0517(10) 0.0652(11) -0.0147(8) -0.0058(8) -0.0177(8)
C8 0.0550(11) 0.0542(11) 0.0851(14) -0.0045(10) -0.0107(10) -0.0160(9)
C9 0.0596(12) 0.0591(12) 0.0871(16) -0.0084(11) 0.0104(12) -0.0081(10)
C10 0.0585(11) 0.0663(12) 0.0489(10) -0.0135(8) -0.0121(8) -0.0227(9)
C11 0.0539(10) 0.0669(12) 0.0556(10) -0.0125(9) -0.0139(8) -0.0221(9)
C12 0.0431(8) 0.0418(8) 0.0411(8) -0.0034(7) -0.0107(7) -0.0132(7)
C13 0.0467(9) 0.0448(9) 0.0451(9) -0.0058(7) -0.0084(7) -0.0131(7)
C14 0.0660(12) 0.0763(14) 0.0541(11) -0.0198(10) 0.0093(9) -0.0181(10)
C15 0.0681(12) 0.0521(10) 0.0610(11) -0.0178(9) -0.0079(9) -0.0185(9)
C16 0.0717(13) 0.0456(10) 0.0801(13) -0.0118(9) -0.0165(11) -0.0237(9)
C17 0.0596(11) 0.0500(10) 0.0731(13) 0.0020(9) -0.0111(10) -0.0261(9)
C18 0.0485(9) 0.0496(9) 0.0489(9) -0.0037(7) -0.0055(7) -0.0179(7)
C19 0.0676(12) 0.0624(11) 0.0476(10) -0.0097(8) 0.0025(9) -0.0171(9)
C20 0.0752(14) 0.0705(14) 0.0616(12) -0.0138(10) 0.0126(11) -0.0099(11)

loop_
_atom_type_symbol
_atom_type_description
_atom_type_scat_dispersion_real
_atom_type_scat_dispersion_imag
_atom_type_scat_source
C C 0.0181 0.0091 'International Tables Vol C Tables 4.2.6.8 and 6.1.1.4'
H H 0.0000 0.0000 'International Tables Vol C Tables 4.2.6.8 and 6.1.1.4'
N N 0.0311 0.0180 'International Tables Vol C Tables 4.2.6.8 and 6.1.1.4'

loop_
_geom_angle_atom_site_label_1
_geom_angle_atom_site_label_2
_geom_angle_atom_site_label_3
_geom_angle
C6 N1 C5 122.55(14)
C6 N1 C10 122.00(14)
C5 N1 C10 111.58(13)
C13 N2 C14 120.25(15)
C13 N2 C3 114.72(13)
C14 N2 C3 106.71(15)
C2 C1 C14 106.08(16)
C2 C1 H1A 110.5
C14 C1 H1A 110.5
C2 C1 H1B 110.5
C14 C1 H1B 110.5
H1A C1 H1B 108.7
C1 C2 C3 104.89(17)
C1 C2 H2A 110.8
C3 C2 H2A 110.8
C1 C2 H2B 110.8
C3 C2 H2B 110.8
H2A C2 H2B 108.8
N2 C3 C2 101.63(15)
N2 C3 C4 112.32(14)
C2 C3 C4 117.70(16)
N2 C3 H3 108.2
C2 C3 H3 108.2
C4 C3 H3 108.2
C3 C4 C11 116.60(16)
C3 C4 C5 112.66(14)
C11 C4 C5 102.14(13)
C3 C4 H4 108.4
C11 C4 H4 108.4
C5 C4 H4 108.4
N1 C5 C12 114.49(13)
N1 C5 C4 104.09(13)
C12 C5 C4 112.88(13)
N1 C5 H5 108.4
C12 C5 H5 108.4
C4 C5 H5 108.4
N1 C6 C7 121.88(16)
N1 C6 C19 120.60(17)
C7 C6 C19 117.52(17)
C8 C7 C6 120.67(19)
C8 C7 H7 119.7
C6 C7 H7 119.7
C9 C8 C7 120.9(2)
C9 C8 H8 119.5
C7 C8 H8 119.5
C20 C9 C8 118.94(19)
C20 C9 H9 120.5
C8 C9 H9 120.5
N1 C10 C11 104.00(14)
N1 C10 H10A 111.0
C11 C10 H10A 111.0
N1 C10 H10B 111.0
C11 C10 H10B 111.0
H10A C10 H10B 109.0
C10 C11 C4 104.14(15)
C10 C11 H11A 110.9
C4 C11 H11A 110.9
C10 C11 H11B 110.9
C4 C11 H11B 110.9
H11A C11 H11B 108.9
C18 C12 C13 119.52(15)
C18 C12 C5 124.02(15)
C13 C12 C5 116.36(14)
C15 C13 N2 124.57(16)
C15 C13 C12 119.12(16)
N2 C13 C12 116.32(14)
N2 C14 C1 104.29(17)
N2 C14 H14A 110.9
C1 C14 H14A 110.9
N2 C14 H14B 110.9
C1 C14 H14B 110.9
H14A C14 H14B 108.9
C16 C15 C13 120.00(18)
C16 C15 H15 120.0
C13 C15 H15 120.0
C17 C16 C15 121.06(17)
C17 C16 H16 119.5
C15 C16 H16 119.5
C16 C17 C18 119.32(17)
C16 C17 H17 120.3
C18 C17 H17 120.3
C12 C18 C17 120.81(17)
C12 C18 H18 119.6
C17 C18 H18 119.6
C20 C19 C6 120.6(2)
C20 C19 H19 119.7
C6 C19 H19 119.7
C9 C20 C19 121.3(2)
C9 C20 H20 119.3
C19 C20 H20 119.3

loop_
_geom_bond_atom_site_label_1
_geom_bond_atom_site_label_2
_geom_bond_distance
N1 C6 1.382(2)
N1 C5 1.457(2)
N1 C10 1.461(2)
N2 C13 1.397(2)
N2 C14 1.453(2)
N2 C3 1.482(2)
C1 C2 1.521(3)
C1 C14 1.525(3)
C1 H1A 0.9700
C1 H1B 0.9700
C2 C3 1.520(3)
C2 H2A 0.9700
C2 H2B 0.9700
C3 C4 1.521(2)
C3 H3 0.9800
C4 C11 1.524(2)
C4 C5 1.535(2)
C4 H4 0.9800
C5 C12 1.512(2)
C5 H5 0.9800
C6 C7 1.400(3)
C6 C19 1.401(2)
C7 C8 1.380(3)
C7 H7 0.9300
C8 C9 1.378(3)
C8 H8 0.9300
C9 C20 1.368(3)
C9 H9 0.9300
C10 C11 1.509(3)
C10 H10A 0.9700
C10 H10B 0.9700
C11 H11A 0.9700
C11 H11B 0.9700
C12 C18 1.381(2)
C12 C13 1.403(2)
C13 C15 1.396(3)
C14 H14A 0.9700
C14 H14B 0.9700
C15 C16 1.379(3)
C15 H15 0.9300
C16 C17 1.371(3)
C16 H16 0.9300
C17 C18 1.391(3)
C17 H17 0.9300
C18 H18 0.9300
C19 C20 1.378(3)
C19 H19 0.9300
C20 H20 0.9300
